data_7119208
loop_
_publ_author_name
'Tan, Davin'
'Fri\<s\<ci\'c, Tomislav'

_publ_section_title
;
 Carbodiimide insertion into sulfonimides: one-step route to azepine
 derivatives via a two-atom saccharin ring expansion.
;
_journal_issue 5
_journal_name_full 'Chemical communications (Cambridge, England)'
_journal_page_first 901
_journal_page_last 904
_journal_paper_doi 10.1039/c6cc07331j
_journal_volume 53
_journal_year 2017
_chemical_formula_sum 'C14 H19 N3 O3 S'
_chemical_formula_weight 309.38
_chemical_name_systematic
;
 ?
;
_space_group_crystal_system monoclinic
_space_group_IT_number 14
_space_group_name_Hall '-P 2ybc'
_space_group_name_H-M_alt 'P 1 21/c 1'
_symmetry_space_group_name_Hall '-P 2ybc'
_symmetry_space_group_name_H-M 'P 1 21/c 1'
_atom_sites_solution_hydrogens geom
_audit_creation_method SHELXL-2013
_audit_update_record
;
2016-07-16 deposited with the CCDC.
2016-12-15 downloaded from the CCDC.
;
_cell_angle_alpha 90
_cell_angle_beta 112.304(7)
_cell_angle_gamma 90
_cell_formula_units_Z 4
_cell_length_a 11.537(7)
_cell_length_b 14.933(9)
_cell_length_c 9.438(6)
_cell_measurement_reflns_used 2641
_cell_measurement_temperature 100(2)
_cell_measurement_theta_max 23.75
_cell_measurement_theta_min 2.35
_cell_volume 1504.3(16)
_computing_structure_refinement 'SHELXL-2013 (Sheldrick, 2013)'
_diffrn_ambient_temperature 100(2)
_diffrn_measured_fraction_theta_full 0.988
_diffrn_measured_fraction_theta_max 0.993
_diffrn_measurement_device_type 'Bruker APEX-II CCD'
_diffrn_radiation_type MoK\a
_diffrn_radiation_wavelength 0.71073
_diffrn_reflns_av_R_equivalents 0.0972
_diffrn_reflns_av_unetI/netI 0.0658
_diffrn_reflns_Laue_measured_fraction_full 0.988
_diffrn_reflns_Laue_measured_fraction_max 0.993
_diffrn_reflns_limit_h_max 13
_diffrn_reflns_limit_h_min -13
_diffrn_reflns_limit_k_max 17
_diffrn_reflns_limit_k_min -17
_diffrn_reflns_limit_l_max 11
_diffrn_reflns_limit_l_min -11
_diffrn_reflns_number 13409
_diffrn_reflns_point_group_measured_fraction_full 0.988
_diffrn_reflns_point_group_measured_fraction_max 0.993
_diffrn_reflns_theta_full 25.242
_diffrn_reflns_theta_max 25.185
_diffrn_reflns_theta_min 1.908
_exptl_absorpt_coefficient_mu 0.229
_exptl_crystal_colour Colorless
_exptl_crystal_density_diffrn 1.366
_exptl_crystal_description Needle
_exptl_crystal_F_000 656
_refine_diff_density_max 0.249
_refine_diff_density_min -0.396
_refine_diff_density_rms 0.074
_refine_ls_extinction_method none
_refine_ls_goodness_of_fit_ref 1.031
_refine_ls_hydrogen_treatment constr
_refine_ls_matrix_type full
_refine_ls_number_parameters 194
_refine_ls_number_reflns 2686
_refine_ls_number_restraints 0
_refine_ls_restrained_S_all 1.031
_refine_ls_R_factor_all 0.0841
_refine_ls_R_factor_gt 0.0550
_refine_ls_shift/su_max 0.000
_refine_ls_shift/su_mean 0.000
_refine_ls_structure_factor_coef Fsqd
_refine_ls_weighting_details 'w=1/[\s^2^(Fo^2^)+(0.1077P)^2^] where P=(Fo^2^+2Fc^2^)/3'
_refine_ls_weighting_scheme calc
_refine_ls_wR_factor_gt 0.1629
_refine_ls_wR_factor_ref 0.1832
_reflns_Friedel_coverage 0.000
_reflns_number_gt 1804
_reflns_number_total 2686
_reflns_threshold_expression 'I > 2\s(I)'
_cod_data_source_file c6cc07331j2.cif
_cod_data_source_block 3
_cod_depositor_comments 'Adding full bibliography for 7119206--7119214.cif.'
_cod_original_cell_volume 1504.4(15)
_cod_database_code 7119208
_shelx_space_group_comment
;
The symmetry employed for this shelxl refinement is uniquely defined
by the following loop, which should always be used as a source of
symmetry information in preference to the above space-group names.
They are only intended as comments.
;
_shelxl_version_number 2013-4

loop_
_space_group_symop_operation_xyz
'x, y, z'
'-x, y+1/2, -z+1/2'
'-x, -y, -z'
'x, -y-1/2, z-1/2'

loop_
_atom_site_label
_atom_site_type_symbol
_atom_site_fract_x
_atom_site_fract_y
_atom_site_fract_z
_atom_site_U_iso_or_equiv
_atom_site_adp_type
_atom_site_occupancy
_atom_site_site_symmetry_order
_atom_site_calc_flag
_atom_site_refinement_flags_posn
_atom_site_refinement_flags_adp
C1 C 0.5829(4) 0.8095(2) 0.7719(4) 0.0536(9) Uani 1 1 d . .
H1 H 0.6122 0.8602 0.7343 0.064 Uiso 1 1 calc R U
C2 C 0.4634(4) 0.8104(2) 0.7741(4) 0.0644(11) Uani 1 1 d . .
H2 H 0.4108 0.8611 0.7364 0.077 Uiso 1 1 calc R U
C3 C 0.4204(4) 0.7374(3) 0.8313(4) 0.0672(11) Uani 1 1 d . .
H3A H 0.3388 0.7385 0.8335 0.081 Uiso 1 1 calc R U
C4 C 0.4966(4) 0.6624(2) 0.8856(4) 0.0569(10) Uani 1 1 d . .
H4 H 0.4676 0.6127 0.9257 0.068 Uiso 1 1 calc R U
C5 C 0.6152(3) 0.6613(2) 0.8804(3) 0.0452(8) Uani 1 1 d . .
C6 C 0.6609(3) 0.73493(19) 0.8244(3) 0.0436(8) Uani 1 1 d . .
C7 C 0.7902(3) 0.74086(19) 0.8296(3) 0.0424(8) Uani 1 1 d . .
C8 C 0.9711(3) 0.6890(2) 0.7749(4) 0.0509(9) Uani 1 1 d . .
H8A H 0.9872 0.7538 0.7711 0.061 Uiso 1 1 calc R U
H8B H 0.9808 0.6604 0.6854 0.061 Uiso 1 1 calc R U
C9 C 1.0656(4) 0.6502(3) 0.9191(5) 0.0894(14) Uani 1 1 d . .
H9A H 1.0567 0.6787 1.0080 0.134 Uiso 1 1 calc R U
H9B H 1.1502 0.6609 0.9217 0.134 Uiso 1 1 calc R U
H9C H 1.0515 0.5856 0.9218 0.134 Uiso 1 1 calc R U
C10 C 0.7846(3) 0.58955(18) 0.7134(3) 0.0392(8) Uani 1 1 d . .
C11 C 0.7679(4) 0.4694(2) 0.5201(4) 0.0485(9) Uani 1 1 d . .
C12 C 0.8174(4) 0.4641(3) 0.3889(5) 0.0797(14) Uani 1 1 d . .
H12A H 0.7789 0.5116 0.3142 0.120 Uiso 1 1 calc R U
H12B H 0.7959 0.4057 0.3383 0.120 Uiso 1 1 calc R U
H12C H 0.9086 0.4715 0.4311 0.120 Uiso 1 1 calc R U
C13 C 0.6319(4) 0.4511(3) 0.4637(5) 0.0742(12) Uani 1 1 d . .
H13A H 0.6029 0.4574 0.5483 0.111 Uiso 1 1 calc R U
H13B H 0.6156 0.3900 0.4232 0.111 Uiso 1 1 calc R U
H13C H 0.5871 0.4937 0.3824 0.111 Uiso 1 1 calc R U
C14 C 0.8421(4) 0.3994(2) 0.6368(5) 0.0784(13) Uani 1 1 d . .
H14A H 0.9313 0.4150 0.6764 0.118 Uiso 1 1 calc R U
H14B H 0.8300 0.3405 0.5876 0.118 Uiso 1 1 calc R U
H14C H 0.8128 0.3978 0.7215 0.118 Uiso 1 1 calc R U
N1 N 0.7278(3) 0.53897(15) 0.7815(3) 0.0429(7) Uani 1 1 d . .
N2 N 0.8407(3) 0.67566(15) 0.7649(3) 0.0408(7) Uani 1 1 d . .
N3 N 0.7970(3) 0.56109(15) 0.5857(3) 0.0434(7) Uani 1 1 d . .
H3 H 0.8249 0.6000 0.5360 0.052 Uiso 1 1 calc R U
O1 O 0.6496(3) 0.49668(15) 0.9799(3) 0.0636(7) Uani 1 1 d . .
O2 O 0.8320(2) 0.59805(16) 1.0557(2) 0.0602(7) Uani 1 1 d . .
O3 O 0.8545(2) 0.80758(13) 0.8871(2) 0.0529(7) Uani 1 1 d . .
S1 S 0.71557(9) 0.56799(5) 0.94068(9) 0.0474(3) Uani 1 1 d . .

loop_
_atom_site_aniso_label
_atom_site_aniso_U_11
_atom_site_aniso_U_22
_atom_site_aniso_U_33
_atom_site_aniso_U_23
_atom_site_aniso_U_13
_atom_site_aniso_U_12
C1 0.080(3) 0.0376(18) 0.050(2) -0.0043(14) 0.031(2) 0.0020(17)
C2 0.082(3) 0.052(2) 0.065(2) -0.0041(18) 0.033(2) 0.0110(19)
C3 0.071(3) 0.068(3) 0.074(3) -0.015(2) 0.039(2) 0.003(2)
C4 0.081(3) 0.052(2) 0.052(2) -0.0087(16) 0.041(2) -0.009(2)
C5 0.071(2) 0.0401(17) 0.0353(17) -0.0067(13) 0.0328(17) -0.0040(15)
C6 0.070(2) 0.0379(16) 0.0290(16) -0.0054(12) 0.0259(16) -0.0019(15)
C7 0.073(2) 0.0329(16) 0.0283(16) -0.0002(12) 0.0268(16) -0.0045(15)
C8 0.069(3) 0.0426(18) 0.054(2) -0.0123(15) 0.0375(19) -0.0093(16)
C9 0.073(3) 0.099(4) 0.094(3) 0.025(3) 0.030(3) 0.007(3)
C10 0.060(2) 0.0299(15) 0.0339(16) 0.0000(12) 0.0253(16) 0.0010(14)
C11 0.077(3) 0.0343(17) 0.0434(19) -0.0088(14) 0.0329(19) -0.0105(16)
C12 0.115(4) 0.070(3) 0.076(3) -0.023(2) 0.062(3) -0.007(2)
C13 0.097(4) 0.066(2) 0.061(3) -0.003(2) 0.031(3) -0.002(2)
C14 0.108(4) 0.044(2) 0.092(3) 0.003(2) 0.047(3) 0.011(2)
N1 0.071(2) 0.0315(13) 0.0366(14) -0.0018(10) 0.0327(15) -0.0039(12)
N2 0.0653(19) 0.0289(12) 0.0383(14) -0.0066(10) 0.0311(14) -0.0069(12)
N3 0.079(2) 0.0284(13) 0.0366(14) -0.0048(10) 0.0368(15) -0.0087(12)
O1 0.102(2) 0.0477(13) 0.0621(15) 0.0098(12) 0.0551(16) -0.0074(13)
O2 0.085(2) 0.0629(15) 0.0347(13) 0.0024(11) 0.0245(14) -0.0026(14)
O3 0.0833(19) 0.0363(12) 0.0510(14) -0.0135(10) 0.0388(13) -0.0120(11)
S1 0.0790(8) 0.0386(5) 0.0376(5) 0.0040(3) 0.0368(5) -0.0014(4)

loop_
_atom_type_symbol
_atom_type_description
_atom_type_scat_dispersion_real
_atom_type_scat_dispersion_imag
_atom_type_scat_source
C C 0.0033 0.0016 'International Tables Vol C Tables 4.2.6.8 and 6.1.1.4'
H H 0.0000 0.0000 'International Tables Vol C Tables 4.2.6.8 and 6.1.1.4'
N N 0.0061 0.0033 'International Tables Vol C Tables 4.2.6.8 and 6.1.1.4'
O O 0.0106 0.0060 'International Tables Vol C Tables 4.2.6.8 and 6.1.1.4'
S S 0.1246 0.1234 'International Tables Vol C Tables 4.2.6.8 and 6.1.1.4'

loop_
_geom_angle_atom_site_label_1
_geom_angle_atom_site_label_2
_geom_angle_atom_site_label_3
_geom_angle
C2 C1 C6 120.8(3)
C2 C1 H1 119.6
C6 C1 H1 119.6
C1 C2 C3 120.1(3)
C1 C2 H2 119.9
C3 C2 H2 119.9
C2 C3 C4 120.3(4)
C2 C3 H3A 119.8
C4 C3 H3A 119.8
C5 C4 C3 119.2(3)
C5 C4 H4 120.4
C3 C4 H4 120.4
C4 C5 C6 121.3(3)
C4 C5 S1 122.2(3)
C6 C5 S1 116.4(3)
C1 C6 C5 118.2(3)
C1 C6 C7 118.0(3)
C5 C6 C7 123.6(3)
O3 C7 N2 118.4(3)
O3 C7 C6 119.5(3)
N2 C7 C6 122.0(3)
N2 C8 C9 112.1(3)
N2 C8 H8A 109.2
C9 C8 H8A 109.2
N2 C8 H8B 109.2
C9 C8 H8B 109.2
H8A C8 H8B 107.9
C8 C9 H9A 109.5
C8 C9 H9B 109.5
H9A C9 H9B 109.5
C8 C9 H9C 109.5
H9A C9 H9C 109.5
H9B C9 H9C 109.5
N1 C10 N3 120.1(3)
N1 C10 N2 126.3(2)
N3 C10 N2 113.6(2)
C13 C11 N3 111.2(3)
C13 C11 C14 111.2(3)
N3 C11 C14 110.7(3)
C13 C11 C12 111.4(3)
N3 C11 C12 106.7(3)
C14 C11 C12 105.4(3)
C11 C12 H12A 109.5
C11 C12 H12B 109.5
H12A C12 H12B 109.5
C11 C12 H12C 109.5
H12A C12 H12C 109.5
H12B C12 H12C 109.5
C11 C13 H13A 109.5
C11 C13 H13B 109.5
H13A C13 H13B 109.5
C11 C13 H13C 109.5
H13A C13 H13C 109.5
H13B C13 H13C 109.5
C11 C14 H14A 109.5
C11 C14 H14B 109.5
H14A C14 H14B 109.5
C11 C14 H14C 109.5
H14A C14 H14C 109.5
H14B C14 H14C 109.5
C10 N1 S1 122.3(2)
C7 N2 C10 124.4(3)
C7 N2 C8 117.5(2)
C10 N2 C8 117.1(2)
C10 N3 C11 125.7(2)
C10 N3 H3 117.1
C11 N3 H3 117.1
O1 S1 O2 118.06(15)
O1 S1 N1 106.34(13)
O2 S1 N1 113.41(14)
O1 S1 C5 108.79(16)
O2 S1 C5 107.88(15)
N1 S1 C5 100.94(13)

loop_
_geom_bond_atom_site_label_1
_geom_bond_atom_site_label_2
_geom_bond_distance
C1 C2 1.388(5)
C1 C6 1.399(4)
C1 H1 0.9500
C2 C3 1.389(5)
C2 H2 0.9500
C3 C4 1.395(5)
C3 H3A 0.9500
C4 C5 1.388(5)
C4 H4 0.9500
C5 C6 1.406(4)
C5 S1 1.763(3)
C6 C7 1.477(5)
C7 O3 1.238(4)
C7 N2 1.389(4)
C8 N2 1.484(4)
C8 C9 1.500(5)
C8 H8A 0.9900
C8 H8B 0.9900
C9 H9A 0.9800
C9 H9B 0.9800
C9 H9C 0.9800
C10 N1 1.316(4)
C10 N3 1.336(3)
C10 N2 1.439(4)
C11 C13 1.479(5)
C11 N3 1.487(4)
C11 C14 1.524(5)
C11 C12 1.550(4)
C12 H12A 0.9800
C12 H12B 0.9800
C12 H12C 0.9800
C13 H13A 0.9800
C13 H13B 0.9800
C13 H13C 0.9800
C14 H14A 0.9800
C14 H14B 0.9800
C14 H14C 0.9800
N1 S1 1.621(2)
N3 H3 0.8800
O1 S1 1.437(2)
O2 S1 1.441(3)
